data_4319521
loop_
_publ_author_name
'Oliver Just'
'William S. Rees'

_publ_section_title
;
 Synthesis and Single-Crystal X-ray Diffraction Examination of a
 Structurally Homologous Series of Tetracoordinate Heteroleptic Anionic
 Lanthanide Complexes: Ln{N[Si(CH3)2CH2CH2Si(CH3)2]}3(\m-Cl)Li(L)3 [Ln =
 Sm, Eu, Gd, Tb, Dy, Ho, Er, Tm, Yb; (L)3= (THF)3, (Et2O)3, (THF)2(Et2O)]
;
_journal_name_full 'Inorganic Chemistry'
_journal_page_first 1751
_journal_page_last 1755
_journal_paper_doi 10.1021/ic9912023
_journal_volume 40
_journal_year 2001
_chemical_formula_sum 'C30 H72 Cl Li N3 O3 Si6 Tb'
_chemical_formula_weight 892.76
_chemical_name_systematic
; 
? 
;
_space_group_IT_number 14
_symmetry_cell_setting monoclinic
_symmetry_space_group_name_Hall '-P 2ybc'
_symmetry_space_group_name_H-M 'P 1 21/c 1'
_atom_sites_solution_hydrogens geom
_atom_sites_solution_primary direct
_atom_sites_solution_secondary difmap
_audit_creation_method SHELXL
_cell_angle_alpha 90.00
_cell_angle_beta 93.6350(10)
_cell_angle_gamma 90.00
_cell_formula_units_Z 8
_cell_length_a 25.6729(4)
_cell_length_b 17.4492(2)
_cell_length_c 21.2795(3)
_cell_measurement_temperature 173(2)
_cell_volume 9513.4(2)
_computing_structure_refinement 'SHELXL-93 (Sheldrick, 1993)'
_computing_structure_solution 'SHELXS-86 (Sheldrick, 1990)'
_diffrn_ambient_temperature 173(2)
_diffrn_radiation_monochromator graphite
_diffrn_radiation_source 'fine-focus sealed tube'
_diffrn_radiation_type MoK\a
_diffrn_radiation_wavelength 0.71073
_diffrn_reflns_av_R_equivalents 0.0426
_diffrn_reflns_av_sigmaI/netI 0.0502
_diffrn_reflns_limit_h_max 32
_diffrn_reflns_limit_h_min -26
_diffrn_reflns_limit_k_max 17
_diffrn_reflns_limit_k_min -23
_diffrn_reflns_limit_l_max 28
_diffrn_reflns_limit_l_min -28
_diffrn_reflns_number 49251
_diffrn_reflns_theta_max 25.00
_diffrn_reflns_theta_min 0.79
_exptl_absorpt_coefficient_mu 1.723
_exptl_crystal_density_diffrn 1.247
_exptl_crystal_F_000 3728
_refine_diff_density_max 2.468
_refine_diff_density_min -1.271
_refine_diff_density_rms 0.126
_refine_ls_extinction_method none
_refine_ls_goodness_of_fit_all 1.064
_refine_ls_goodness_of_fit_obs 1.178
_refine_ls_matrix_type full
_refine_ls_number_parameters 876
_refine_ls_number_reflns 16727
_refine_ls_number_restraints 0
_refine_ls_restrained_S_all 1.067
_refine_ls_restrained_S_obs 1.178
_refine_ls_R_factor_all 0.0784
_refine_ls_R_factor_obs 0.0506
_refine_ls_shift/esd_max -0.002
_refine_ls_shift/esd_mean 0.000
_refine_ls_structure_factor_coef Fsqd
_refine_ls_weighting_details 'w=1/[\s^2^(Fo^2^)+(0.0807P)^2^+0.0000P] where P=(Fo^2^+2Fc^2^)/3'
_refine_ls_weighting_scheme calc
_refine_ls_wR_factor_all 0.1525
_refine_ls_wR_factor_obs 0.1367
_reflns_number_observed 11288
_reflns_number_total 16763
_reflns_observed_criterion >2sigma(I)
_cod_data_source_file ic9912023_4.cif
_cod_data_source_block just40
_cod_depositor_comments
;
The following automatic conversions were performed:

'_refine_ls_weighting_scheme' value 'calc
w=1/[\s^2^(Fo^2^)+(0.0807P)^2^+0.0000P] where P=(Fo^2^+2Fc^2^)/3' was
changed to 'calc'. New tag '_refine_ls_weighting_details' was
created. The value of the new tag was set to
'w=1/[\s^2^(Fo^2^)+(0.0807P)^2^+0.0000P] where P=(Fo^2^+2Fc^2^)/3'.

Automatic conversion script
Id: cif_fix_values 3143 2015-03-26 13:38:13Z robertas 
;
_cod_database_code 4319521

loop_
_symmetry_equiv_pos_as_xyz
'x, y, z'
'-x, y+1/2, -z+1/2'
'-x, -y, -z'
'x, -y-1/2, z-1/2'

loop_
_atom_site_aniso_label
_atom_site_aniso_U_11
_atom_site_aniso_U_22
_atom_site_aniso_U_33
_atom_site_aniso_U_23
_atom_site_aniso_U_13
_atom_site_aniso_U_12
Tb1 0.0269(2) 0.0281(2) 0.0211(2) -0.00289(10) -0.00067(11) 0.00164(10)
Tb2 0.0229(2) 0.0246(2) 0.01800(15) -0.00013(10) 0.00225(11) 0.00136(10)
Cl1 0.0300(9) 0.0904(14) 0.0568(11) -0.0120(9) -0.0071(8) -0.0019(8)
Cl2 0.0264(8) 0.0791(12) 0.0437(9) 0.0006(8) -0.0026(7) 0.0022(8)
Si1 0.0568(12) 0.0594(13) 0.0350(9) 0.0052(8) 0.0174(9) 0.0101(10)
Si2 0.0583(12) 0.0586(13) 0.0303(9) 0.0075(8) 0.0038(8) 0.0224(10)
Si3 0.0555(11) 0.0328(10) 0.0285(8) -0.0033(7) 0.0013(8) 0.0044(8)
Si4 0.0407(11) 0.0729(15) 0.0398(10) -0.0016(10) 0.0105(8) -0.0004(10)
Si5 0.181(3) 0.0356(13) 0.076(2) -0.0020(12) -0.054(2) 0.017(2)
Si6 0.0669(14) 0.0509(13) 0.0574(13) -0.0076(10) -0.0126(10) -0.0174(10)
Si7 0.0438(10) 0.0321(9) 0.0240(8) -0.0040(6) 0.0048(7) 0.0029(7)
Si8 0.0305(9) 0.0574(13) 0.0405(10) -0.0042(8) 0.0126(7) 0.0013(8)
Si9 0.0632(12) 0.0325(10) 0.0282(9) 0.0001(7) 0.0046(8) 0.0084(8)
Si10 0.0620(12) 0.0348(10) 0.0286(9) -0.0053(7) 0.0004(8) -0.0068(8)
Si11 0.0368(9) 0.0462(11) 0.0278(8) 0.0047(7) 0.0087(7) 0.0004(8)
Si12 0.0401(10) 0.0424(10) 0.0324(9) 0.0086(7) 0.0008(7) 0.0085(8)
N1 0.047(3) 0.044(3) 0.024(2) 0.007(2) 0.005(2) 0.011(2)
N2 0.036(3) 0.045(3) 0.025(2) -0.003(2) 0.006(2) -0.001(2)
N3 0.072(4) 0.035(3) 0.037(3) -0.005(2) -0.014(3) 0.005(3)
N4 0.031(3) 0.031(3) 0.027(2) -0.005(2) 0.007(2) 0.001(2)
N5 0.046(3) 0.029(3) 0.024(2) -0.003(2) 0.004(2) 0.002(2)
N6 0.026(2) 0.035(3) 0.024(2) 0.001(2) 0.006(2) 0.003(2)
O1 0.055(3) 0.073(4) 0.078(4) -0.001(3) 0.025(3) -0.001(3)
O2 0.060(3) 0.074(4) 0.102(4) -0.036(3) -0.030(3) 0.006(3)
O3 0.058(3) 0.099(5) 0.056(3) 0.013(3) 0.004(3) 0.019(3)
O4 0.044(3) 0.078(4) 0.047(3) 0.031(2) 0.012(2) 0.013(2)
O5 0.040(3) 0.087(4) 0.068(3) -0.022(3) -0.014(2) 0.018(3)
O6 0.051(3) 0.053(3) 0.066(3) 0.006(2) 0.021(2) -0.001(2)
C1 0.087(6) 0.101(7) 0.037(4) 0.023(4) 0.024(4) 0.030(5)
C2 0.082(5) 0.057(5) 0.040(4) 0.010(3) 0.009(4) 0.025(4)
C3 0.050(5) 0.094(6) 0.053(5) 0.002(4) 0.021(4) 0.030(4)
C4 0.078(6) 0.090(7) 0.102(7) 0.010(5) 0.039(5) -0.022(5)
C5 0.123(8) 0.114(8) 0.038(4) 0.010(5) 0.016(5) 0.067(6)
C6 0.054(5) 0.125(9) 0.093(6) 0.042(6) -0.027(4) -0.002(5)
C7 0.085(6) 0.077(6) 0.058(5) -0.022(4) 0.011(4) 0.025(5)
C8 0.090(7) 0.149(11) 0.112(8) -0.054(8) 0.056(6) -0.005(7)
C9 0.080(5) 0.043(4) 0.064(5) 0.015(4) -0.005(4) -0.008(4)
C10 0.073(5) 0.055(5) 0.040(4) -0.005(3) -0.013(3) -0.003(4)
C11 0.042(5) 0.260(16) 0.074(6) 0.007(8) 0.007(5) 0.000(7)
C12 0.070(7) 0.149(12) 0.152(10) 0.035(9) 0.025(6) -0.034(7)
C13 0.231(13) 0.039(5) 0.107(8) 0.017(5) -0.050(8) -0.036(7)
C14 0.120(8) 0.049(5) 0.077(6) -0.011(4) -0.002(5) -0.025(5)
C15 0.133(10) 0.141(12) 0.188(13) -0.017(10) -0.022(9) 0.100(9)
C16 0.232(13) 0.066(6) 0.048(5) 0.022(4) -0.052(6) -0.027(7)
C17 0.166(10) 0.097(8) 0.059(6) 0.006(5) -0.025(6) -0.055(7)
C18 0.047(6) 0.116(9) 0.216(13) 0.020(9) -0.013(7) -0.028(6)
C19 0.092(7) 0.065(6) 0.113(8) -0.006(6) 0.026(6) 0.021(5)
C20 0.072(6) 0.075(7) 0.109(8) -0.023(6) -0.003(5) 0.004(5)
C21 0.075(6) 0.076(7) 0.079(6) -0.005(4) 0.033(5) -0.007(4)
C22 0.090(7) 0.113(8) 0.076(6) -0.012(6) 0.014(5) -0.042(6)
C23 0.085(7) 0.062(6) 0.150(10) -0.009(6) -0.001(6) 0.000(5)
C24 0.236(18) 0.134(13) 0.225(18) -0.137(13) 0.057(14) -0.035(12)
C25 0.389(30) 0.203(21) 0.235(20) -0.125(17) -0.233(21) 0.134(20)
C26 0.118(9) 0.140(11) 0.090(7) -0.052(7) -0.047(6) 0.014(7)
C27 0.092(8) 0.308(20) 0.070(7) 0.063(9) 0.034(6) 0.069(10)
C28 0.169(13) 0.301(22) 0.171(13) 0.152(14) 0.095(11) 0.146(14)
C29 0.169(12) 0.187(14) 0.090(8) 0.066(8) 0.044(8) 0.091(11)
C30 0.226(15) 0.187(14) 0.130(10) 0.096(10) 0.088(10) 0.148(13)
C31 0.138(8) 0.036(4) 0.053(5) 0.010(3) 0.000(5) -0.005(5)
C32 0.117(7) 0.034(4) 0.056(5) -0.007(3) -0.015(4) -0.006(4)
C33 0.063(5) 0.063(5) 0.033(4) -0.005(3) -0.004(3) 0.002(4)
C34 0.090(6) 0.088(7) 0.060(5) 0.019(4) 0.021(4) 0.050(5)
C35 0.112(7) 0.078(6) 0.024(3) -0.003(3) -0.004(4) -0.029(5)
C36 0.058(5) 0.063(5) 0.080(6) -0.007(4) -0.013(4) -0.009(4)
C37 0.053(4) 0.067(5) 0.032(3) 0.011(3) 0.011(3) 0.005(4)
C38 0.068(5) 0.058(5) 0.033(3) 0.018(3) 0.008(3) 0.017(4)
C39 0.051(4) 0.073(5) 0.055(4) 0.003(4) 0.015(3) -0.017(4)
C40 0.051(5) 0.067(6) 0.061(5) 0.003(3) 0.023(4) 0.016(4)
C41 0.047(5) 0.083(6) 0.103(7) 0.026(5) -0.030(4) -0.001(4)
C42 0.085(6) 0.078(6) 0.052(4) 0.015(4) 0.012(4) 0.040(5)
C43 0.057(5) 0.063(5) 0.044(4) -0.014(3) 0.005(3) 0.020(4)
C44 0.046(4) 0.081(6) 0.061(5) -0.023(4) 0.021(4) 0.007(4)
C45 0.053(4) 0.054(4) 0.026(3) -0.001(3) 0.009(3) 0.008(3)
C46 0.075(5) 0.041(4) 0.051(4) 0.008(3) -0.003(4) -0.024(4)
C47 0.047(5) 0.071(6) 0.118(7) -0.006(5) 0.037(5) -0.003(4)
C48 0.041(5) 0.146(9) 0.058(5) 0.001(5) 0.003(4) -0.004(5)
C49 0.062(5) 0.111(8) 0.089(6) 0.054(6) 0.026(5) 0.007(5)
C50 0.082(6) 0.118(9) 0.068(6) 0.044(6) 0.009(5) 0.009(6)
C51 0.102(7) 0.099(8) 0.096(7) 0.045(6) 0.028(6) 0.051(6)
C52 0.098(7) 0.082(7) 0.097(7) 0.042(5) 0.050(6) 0.054(5)
C53 0.057(5) 0.057(5) 0.087(6) -0.004(4) -0.010(4) 0.000(4)
C54 0.115(8) 0.131(10) 0.071(6) -0.042(6) -0.001(6) -0.001(7)
C55 0.163(12) 0.178(14) 0.118(9) -0.072(9) -0.082(9) 0.086(10)
C56 0.104(8) 0.173(13) 0.153(11) -0.085(10) -0.088(8) 0.040(8)
C57 0.078(6) 0.070(6) 0.066(5) -0.007(4) 0.024(4) 0.018(5)
C58 0.111(9) 0.140(12) 0.076(7) 0.030(7) 0.019(6) -0.034(8)
C59 0.084(8) 0.208(16) 0.142(11) 0.123(11) 0.045(7) 0.042(9)
C60 0.113(8) 0.068(7) 0.164(11) -0.014(7) 0.070(8) -0.044(6)
Li1 0.036(6) 0.065(9) 0.054(7) -0.003(5) 0.004(5) 0.009(5)
Li2 0.033(6) 0.047(6) 0.054(7) 0.010(5) 0.008(5) 0.005(5)

loop_
_atom_site_label
_atom_site_type_symbol
_atom_site_fract_x
_atom_site_fract_y
_atom_site_fract_z
_atom_site_U_iso_or_equiv
_atom_site_thermal_displace_type
_atom_site_occupancy
_atom_site_calc_flag
_atom_site_refinement_flags
_atom_site_disorder_group
Tb1 Tb 0.130920(10) 0.246448(14) 0.224613(11) 0.02548(10) Uani 1 d . .
Tb2 Tb 0.371426(9) 0.756154(14) 0.031049(10) 0.02179(9) Uani 1 d . .
Cl1 Cl 0.03044(6) 0.23715(12) 0.19216(9) 0.0595(5) Uani 1 d . .
Cl2 Cl 0.46792(6) 0.76768(11) 0.07874(8) 0.0499(4) Uani 1 d . .
Si1 Si 0.09209(8) 0.17458(12) 0.36419(8) 0.0498(5) Uani 1 d . .
Si2 Si 0.19541(8) 0.13162(12) 0.34943(8) 0.0491(5) Uani 1 d . .
Si3 Si 0.14365(7) 0.11851(10) 0.10333(7) 0.0390(4) Uani 1 d . .
Si4 Si 0.23268(7) 0.21151(13) 0.11892(9) 0.0508(5) Uani 1 d . .
Si5 Si 0.11281(14) 0.43506(13) 0.19353(12) 0.1004(11) Uani 1 d . .
Si6 Si 0.19046(8) 0.41857(12) 0.29043(10) 0.0591(6) Uani 1 d . .
Si7 Si 0.34683(6) 0.87626(9) 0.15203(7) 0.0332(4) Uani 1 d . .
Si8 Si 0.25834(7) 0.78482(12) 0.12435(8) 0.0424(4) Uani 1 d . .
Si9 Si 0.38392(8) 0.56581(10) 0.06826(8) 0.0412(4) Uani 1 d . .
Si10 Si 0.31945(7) 0.58408(10) -0.04291(8) 0.0419(4) Uani 1 d . .
Si11 Si 0.42379(6) 0.83948(10) -0.09819(7) 0.0367(4) Uani 1 d . .
Si12 Si 0.31717(7) 0.87512(10) -0.09619(8) 0.0384(4) Uani 1 d . .
N1 N 0.1431(2) 0.1818(3) 0.3161(2) 0.0383(12) Uani 1 d . .
N2 N 0.1729(2) 0.1925(3) 0.1469(2) 0.0354(11) Uani 1 d . .
N3 N 0.1508(2) 0.3700(3) 0.2367(2) 0.0488(14) Uani 1 d . .
N4 N 0.3203(2) 0.8038(3) 0.1033(2) 0.0297(10) Uani 1 d . .
N5 N 0.3557(2) 0.6320(3) 0.0154(2) 0.0328(11) Uani 1 d . .
N6 N 0.3682(2) 0.8250(3) -0.0579(2) 0.0282(10) Uani 1 d . .
O1 O -0.1005(2) 0.2851(3) 0.1964(3) 0.0676(14) Uani 1 d . .
O2 O -0.0688(2) 0.1538(3) 0.1047(3) 0.080(2) Uani 1 d . .
O3 O -0.0587(2) 0.3258(3) 0.0698(2) 0.071(2) Uani 1 d . .
O4 O 0.5606(2) 0.6709(3) 0.1778(2) 0.0561(13) Uani 1 d . .
O5 O 0.5615(2) 0.8447(3) 0.1903(2) 0.0658(15) Uani 1 d . .
O6 O 0.6039(2) 0.7717(3) 0.0720(2) 0.0556(12) Uani 1 d . .
C1 C 0.1251(3) 0.1425(5) 0.4410(3) 0.074(3) Uani 1 d . .
H1A H 0.1382(3) 0.1853(5) 0.4647(3) 0.075(17) Uiso 1 calc R .
H1B H 0.1014(3) 0.1152(5) 0.4652(3) 0.075(17) Uiso 1 calc R .
C2 C 0.1697(3) 0.0906(4) 0.4232(3) 0.060(2) Uani 1 d . .
H2A H 0.1574(3) 0.0398(4) 0.4158(3) 0.058(15) Uiso 1 calc R .
H2B H 0.1964(3) 0.0895(4) 0.4561(3) 0.058(15) Uiso 1 calc R .
C3 C 0.0538(3) 0.2654(5) 0.3701(3) 0.065(2) Uani 1 d . .
H3A H 0.0321(17) 0.2618(14) 0.4045(17) 0.113(20) Uiso 1 calc R .
H3B H 0.0329(17) 0.2730(18) 0.3322(11) 0.113(20) Uiso 1 calc R .
H3C H 0.0772(3) 0.3073(6) 0.3766(27) 0.113(20) Uiso 1 calc R .
C4 C 0.0448(3) 0.0987(5) 0.3361(4) 0.088(3) Uani 1 d . .
H4A H 0.0148(18) 0.1009(41) 0.3599(35) 0.242(40) Uiso 1 calc R .
H4B H 0.0607(15) 0.0498(7) 0.3413(47) 0.242(40) Uiso 1 calc R .
H4C H 0.0349(32) 0.1067(36) 0.2928(14) 0.242(40) Uiso 1 calc R .
C5 C 0.2180(4) 0.0529(5) 0.2983(3) 0.091(3) Uani 1 d . .
H5A H 0.2389(22) 0.0180(21) 0.3231(6) 0.138(23) Uiso 1 calc R .
H5B H 0.2379(21) 0.0739(7) 0.2664(19) 0.138(23) Uiso 1 calc R .
H5C H 0.1886(4) 0.0267(24) 0.2794(24) 0.138(23) Uiso 1 calc R .
C6 C 0.2536(3) 0.1952(6) 0.3709(4) 0.092(3) Uani 1 d . .
H6A H 0.2778(29) 0.1683(32) 0.3983(59) 0.310(55) Uiso 1 calc R .
H6B H 0.2423(9) 0.2401(42) 0.3913(66) 0.310(55) Uiso 1 calc R .
H6C H 0.2699(36) 0.2092(74) 0.3337(9) 0.310(55) Uiso 1 calc R .
C7 C 0.1991(3) 0.0770(5) 0.0618(4) 0.073(2) Uani 1 d . .
H7A H 0.2170(3) 0.0395(5) 0.0874(4) 0.143(29) Uiso 1 calc R .
H7B H 0.1869(3) 0.0538(5) 0.0233(4) 0.143(29) Uiso 1 calc R .
C8 C 0.2363(4) 0.1464(7) 0.0493(5) 0.115(4) Uani 1 d . .
H8A H 0.2249(4) 0.1723(7) 0.0116(5) 0.361(84) Uiso 1 calc R .
H8B H 0.2710(4) 0.1291(7) 0.0455(5) 0.361(84) Uiso 1 calc R .
C9 C 0.1125(3) 0.0482(4) 0.1551(3) 0.063(2) Uani 1 d . .
H9A H 0.1387(3) 0.0182(18) 0.1768(17) 0.082(15) Uiso 1 calc R .
H9B H 0.0898(14) 0.0158(17) 0.1301(4) 0.082(15) Uiso 1 calc R .
H9C H 0.0930(15) 0.0749(4) 0.1847(14) 0.082(15) Uiso 1 calc R .
C10 C 0.0927(3) 0.1539(4) 0.0432(3) 0.057(2) Uani 1 d . .
H10A H 0.0743(16) 0.1115(4) 0.0246(20) 0.122(20) Uiso 1 calc R .
H10B H 0.1090(4) 0.1817(29) 0.0115(15) 0.122(20) Uiso 1 calc R .
H10C H 0.0690(14) 0.1864(27) 0.0629(6) 0.122(20) Uiso 1 calc R .
C11 C 0.2879(3) 0.1926(8) 0.1756(4) 0.125(5) Uani 1 d . .
H11A H 0.2907(28) 0.2328(33) 0.2057(32) 0.240(43) Uiso 1 calc R .
H11B H 0.3191(7) 0.1897(69) 0.1541(8) 0.240(43) Uiso 1 calc R .
H11C H 0.2825(22) 0.1454(32) 0.1965(39) 0.240(43) Uiso 1 calc R .
C12 C 0.2376(4) 0.3126(7) 0.0933(5) 0.123(4) Uani 1 d . .
H12A H 0.2725(8) 0.3298(16) 0.1007(36) 0.185 Uiso 1 calc R .
H12B H 0.2151(24) 0.3435(10) 0.1163(27) 0.185 Uiso 1 calc R .
H12C H 0.2276(31) 0.3162(10) 0.0496(10) 0.185 Uiso 1 calc R .
C13 C 0.1488(5) 0.5246(5) 0.2044(5) 0.128(4) Uani 1 d . .
H13A H 0.1736(5) 0.5296(5) 0.1734(5) 0.276(61) Uiso 1 calc R .
H13B H 0.1256(5) 0.5670(5) 0.2008(5) 0.276(61) Uiso 1 calc R .
C14 C 0.1771(4) 0.5222(5) 0.2720(4) 0.082(3) Uani 1 d . .
H14A H 0.1555(4) 0.5438(5) 0.3020(4) 0.097(21) Uiso 1 calc R .
H14B H 0.2088(4) 0.5503(5) 0.2728(4) 0.097(21) Uiso 1 calc R .
C15 C 0.0453(4) 0.4483(7) 0.2303(6) 0.155(6) Uani 1 d . .
H15A H 0.0231(15) 0.4067(34) 0.2181(43) 0.233 Uiso 1 calc R .
H15B H 0.0299(20) 0.4950(32) 0.2158(42) 0.233 Uiso 1 calc R .
H15C H 0.0504(6) 0.4495(64) 0.2749(6) 0.233 Uiso 1 calc R .
C16 C 0.0985(5) 0.4052(5) 0.1121(4) 0.118(4) Uani 1 d . .
H16A H 0.0831(23) 0.4466(13) 0.0887(8) 0.130(21) Uiso 1 calc R .
H16B H 0.0751(19) 0.3630(24) 0.1110(4) 0.130(21) Uiso 1 calc R .
H16C H 0.1300(5) 0.3905(34) 0.0942(10) 0.130(21) Uiso 1 calc R .
C17 C 0.1776(4) 0.3956(6) 0.3725(4) 0.108(4) Uani 1 d . .
H17A H 0.1965(17) 0.4298(20) 0.4001(4) 0.095(17) Uiso 1 calc R .
H17B H 0.1883(18) 0.3444(12) 0.3817(8) 0.095(17) Uiso 1 calc R .
H17C H 0.1413(5) 0.4006(29) 0.3780(7) 0.095(17) Uiso 1 calc R .
C18 C 0.2607(3) 0.3995(6) 0.2786(6) 0.127(4) Uani 1 d . .
H18A H 0.2818(3) 0.4255(47) 0.3102(29) 0.205(34) Uiso 1 calc R .
H18B H 0.2688(10) 0.4174(52) 0.2383(20) 0.205(34) Uiso 1 calc R .
H18C H 0.2671(9) 0.3460(8) 0.2815(47) 0.205(34) Uiso 1 calc R .
C19 C -0.0981(4) 0.3556(5) 0.2324(5) 0.089(3) Uani 1 d . .
H19A H -0.1298(4) 0.3834(5) 0.2259(5) 0.134 Uiso 1 calc R .
H19B H -0.0703(4) 0.3869(5) 0.2200(5) 0.134 Uiso 1 calc R .
C20 C -0.0893(3) 0.3327(5) 0.3007(5) 0.086(3) Uani 1 d . .
H20A H -0.0547(3) 0.3446(5) 0.3161(5) 0.129 Uiso 1 calc R .
H20B H -0.1131(3) 0.3586(5) 0.3258(5) 0.129 Uiso 1 calc R .
C21 C -0.0985(4) 0.2482(5) 0.3018(4) 0.076(3) Uani 1 d . .
H21A H -0.1222(4) 0.2351(5) 0.3325(4) 0.113 Uiso 1 calc R .
H21B H -0.0667(4) 0.2213(5) 0.3107(4) 0.113 Uiso 1 calc R .
C22 C -0.1212(4) 0.2301(6) 0.2361(4) 0.093(3) Uani 1 d . .
H22A H -0.1115(4) 0.1799(6) 0.2240(4) 0.139 Uiso 1 calc R .
H22B H -0.1582(4) 0.2332(6) 0.2344(4) 0.139 Uiso 1 calc R .
C23 C -0.0428(4) 0.0838(5) 0.1175(5) 0.099(3) Uani 1 d . .
H23A H -0.0555(4) 0.0593(5) 0.1533(5) 0.149 Uiso 1 calc R .
H23B H -0.0062(4) 0.0914(5) 0.1244(5) 0.149 Uiso 1 calc R .
C24 C -0.0552(7) 0.0382(9) 0.0591(8) 0.197(8) Uani 1 d . .
H24A H -0.0241(7) 0.0278(9) 0.0387(8) 0.295 Uiso 1 calc R .
H24B H -0.0705(7) -0.0093(9) 0.0696(8) 0.295 Uiso 1 calc R .
C25 C -0.0905(9) 0.0802(11) 0.0178(9) 0.286(15) Uani 1 d . .
H25A H -0.1183(9) 0.0487(11) 0.0013(9) 0.430 Uiso 1 calc R .
H25B H -0.0732(9) 0.1021(11) -0.0160(9) 0.430 Uiso 1 calc R .
C26 C -0.1090(4) 0.1385(7) 0.0587(5) 0.119(4) Uani 1 d . .
H26A H -0.1177(4) 0.1836(7) 0.0353(5) 0.178 Uiso 1 calc R .
H26B H -0.1392(4) 0.1211(7) 0.0779(5) 0.178 Uiso 1 calc R .
C27 C -0.0298(4) 0.3249(9) 0.0147(5) 0.155(6) Uani 1 d . .
H27A H -0.0308(4) 0.2758(9) -0.0045(5) 0.233 Uiso 1 calc R .
H27B H 0.0056(4) 0.3390(9) 0.0244(5) 0.233 Uiso 1 calc R .
C28 C -0.0563(6) 0.3814(10) -0.0257(7) 0.210(10) Uani 1 d . .
H28A H -0.0347(6) 0.4254(10) -0.0280(7) 0.315 Uiso 1 calc R .
H28B H -0.0617(6) 0.3609(10) -0.0669(7) 0.315 Uiso 1 calc R .
C29 C -0.1017(5) 0.4019(8) -0.0050(5) 0.147(6) Uani 1 d . .
H29A H -0.1296(5) 0.3790(8) -0.0298(5) 0.221 Uiso 1 calc R .
H29B H -0.1057(5) 0.4560(8) -0.0068(5) 0.221 Uiso 1 calc R .
C30 C -0.1014(6) 0.3748(8) 0.0607(6) 0.178(8) Uani 1 d . .
H30A H -0.0981(6) 0.4169(8) 0.0890(6) 0.266 Uiso 1 calc R .
H30B H -0.1329(6) 0.3484(8) 0.0676(6) 0.266 Uiso 1 calc R .
C31 C 0.3443(4) 0.4772(4) 0.0507(3) 0.076(3) Uani 1 d . .
H31A H 0.3637(4) 0.4325(4) 0.0622(3) 0.089(19) Uiso 1 calc R .
H31B H 0.3133(4) 0.4777(4) 0.0729(3) 0.089(19) Uiso 1 calc R .
C32 C 0.3310(3) 0.4795(4) -0.0220(3) 0.070(2) Uani 1 d . .
H32A H 0.3007(3) 0.4500(4) -0.0328(3) 0.155(32) Uiso 1 calc R .
H32B H 0.3592(3) 0.4596(4) -0.0438(3) 0.155(32) Uiso 1 calc R .
C33 C 0.3811(3) 0.5992(4) 0.1512(3) 0.053(2) Uani 1 d . .
H33A H 0.3990(14) 0.6467(12) 0.1563(5) 0.069(13) Uiso 1 calc R .
H33B H 0.3973(14) 0.5622(11) 0.1788(3) 0.069(13) Uiso 1 calc R .
H33C H 0.3457(3) 0.6056(23) 0.1607(7) 0.069(13) Uiso 1 calc R .
C34 C 0.4536(3) 0.5468(5) 0.0546(3) 0.079(3) Uani 1 d . .
H34A H 0.4672(7) 0.5102(26) 0.0842(19) 0.119(20) Uiso 1 calc R .
H34B H 0.4729(5) 0.5931(8) 0.0593(27) 0.119(20) Uiso 1 calc R .
H34C H 0.4562(4) 0.5275(32) 0.0131(11) 0.119(20) Uiso 1 calc R .
C35 C 0.3401(3) 0.6065(5) -0.1230(3) 0.072(2) Uani 1 d . .
H35A H 0.3175(16) 0.5816(30) -0.1535(3) 0.129(21) Uiso 1 calc R .
H35B H 0.3749(10) 0.5890(33) -0.1267(11) 0.129(21) Uiso 1 calc R .
H35C H 0.3387(24) 0.6603(6) -0.1296(11) 0.129(21) Uiso 1 calc R .
C36 C 0.2483(3) 0.6045(5) -0.0429(4) 0.068(2) Uani 1 d . .
H36A H 0.2358(5) 0.5888(27) -0.0039(10) 0.092(16) Uiso 1 calc R .
H36B H 0.2304(3) 0.5773(23) -0.0763(15) 0.092(16) Uiso 1 calc R .
H36C H 0.2426(3) 0.6579(6) -0.0484(24) 0.092(16) Uiso 1 calc R .
C37 C 0.3970(2) 0.8743(4) -0.1776(3) 0.050(2) Uani 1 d . .
H37A H 0.4222(2) 0.9041(4) -0.1975(3) 0.158(31) Uiso 1 calc R .
H37B H 0.3870(2) 0.8325(4) -0.2042(3) 0.158(31) Uiso 1 calc R .
C38 C 0.3493(3) 0.9234(4) -0.1634(3) 0.053(2) Uani 1 d . .
H38A H 0.3257(3) 0.9264(4) -0.1995(3) 0.103(22) Uiso 1 calc R .
H38B H 0.3600(3) 0.9739(4) -0.1518(3) 0.103(22) Uiso 1 calc R .
C39 C 0.4672(3) 0.9166(4) -0.0600(3) 0.059(2) Uani 1 d . .
H39A H 0.4957(10) 0.9261(19) -0.0853(11) 0.086(15) Uiso 1 calc R .
H39B H 0.4800(14) 0.9000(11) -0.0194(9) 0.086(15) Uiso 1 calc R .
H39C H 0.4475(5) 0.9624(8) -0.0562(19) 0.086(15) Uiso 1 calc R .
C40 C 0.4637(3) 0.7503(4) -0.1059(4) 0.059(2) Uani 1 d . .
H40A H 0.4775(28) 0.7347(28) -0.0654(6) 0.181(31) Uiso 1 calc R .
H40B H 0.4915(20) 0.7603(14) -0.1321(33) 0.181(31) Uiso 1 calc R .
H40C H 0.4423(8) 0.7107(15) -0.1240(37) 0.181(31) Uiso 1 calc R .
C41 C 0.2634(3) 0.8103(5) -0.1274(4) 0.079(3) Uani 1 d . .
H41A H 0.2371(13) 0.8398(7) -0.1495(29) 0.149(25) Uiso 1 calc R .
H41B H 0.2488(18) 0.7844(31) -0.0934(5) 0.149(25) Uiso 1 calc R .
H41C H 0.2770(6) 0.7738(26) -0.1552(26) 0.149(25) Uiso 1 calc R .
C42 C 0.2878(3) 0.9465(5) -0.0462(3) 0.072(2) Uani 1 d . .
H42A H 0.2574(12) 0.9671(22) -0.0678(10) 0.107(18) Uiso 1 calc R .
H42B H 0.3121(8) 0.9865(16) -0.0368(21) 0.107(18) Uiso 1 calc R .
H42C H 0.2787(19) 0.9229(8) -0.0082(11) 0.107(18) Uiso 1 calc R .
C43 C 0.2865(3) 0.9192(4) 0.1841(3) 0.055(2) Uani 1 d . .
H43A H 0.2950(3) 0.9434(4) 0.2234(3) 0.092(19) Uiso 1 calc R .
H43B H 0.2716(3) 0.9563(4) 0.1557(3) 0.092(19) Uiso 1 calc R .
C44 C 0.2487(3) 0.8539(5) 0.1922(3) 0.062(2) Uani 1 d . .
H44A H 0.2139(3) 0.8723(5) 0.1904(3) 0.206(42) Uiso 1 calc R .
H44B H 0.2560(3) 0.8291(5) 0.2315(3) 0.206(42) Uiso 1 calc R .
C45 C 0.3889(2) 0.8361(4) 0.2190(3) 0.044(2) Uani 1 d . .
H45A H 0.4024(13) 0.8768(4) 0.2449(11) 0.066(12) Uiso 1 calc R .
H45B H 0.4170(9) 0.8082(20) 0.2030(3) 0.066(12) Uiso 1 calc R .
H45C H 0.3688(5) 0.8029(18) 0.2432(12) 0.066(12) Uiso 1 calc R .
C46 C 0.3865(3) 0.9471(4) 0.1067(3) 0.056(2) Uani 1 d . .
H46A H 0.4069(20) 0.9200(5) 0.0783(23) 0.141(23) Uiso 1 calc R .
H46B H 0.4089(19) 0.9754(27) 0.1354(4) 0.141(23) Uiso 1 calc R .
H46C H 0.3636(3) 0.9813(25) 0.0838(25) 0.141(23) Uiso 1 calc R .
C47 C 0.2487(3) 0.6850(5) 0.1491(4) 0.077(3) Uani 1 d . .
H47A H 0.2133(5) 0.6777(9) 0.1584(23) 0.099(17) Uiso 1 calc R .
H47B H 0.2708(14) 0.6744(9) 0.1856(14) 0.099(17) Uiso 1 calc R .
H47C H 0.2570(18) 0.6513(5) 0.1162(9) 0.099(17) Uiso 1 calc R .
C48 C 0.2076(3) 0.8043(6) 0.0593(4) 0.082(3) Uani 1 d . .
H48A H 0.1740(3) 0.7931(33) 0.0733(10) 0.111(19) Uiso 1 calc R .
H48B H 0.2139(14) 0.7730(24) 0.0241(11) 0.111(19) Uiso 1 calc R .
H48C H 0.2091(15) 0.8567(9) 0.0475(19) 0.111(19) Uiso 1 calc R .
C49 C 0.5245(3) 0.6504(6) 0.2257(4) 0.086(3) Uani 1 d . .
H49A H 0.4962(3) 0.6207(6) 0.2079(4) 0.129 Uiso 1 calc R .
H49B H 0.5109(3) 0.6950(6) 0.2445(4) 0.129 Uiso 1 calc R .
C50 C 0.5573(3) 0.6043(6) 0.2735(4) 0.089(3) Uani 1 d . .
H50A H 0.5734(3) 0.6364(6) 0.3051(4) 0.134 Uiso 1 calc R .
H50B H 0.5369(3) 0.5667(6) 0.2929(4) 0.134 Uiso 1 calc R .
C51 C 0.5968(4) 0.5680(6) 0.2344(4) 0.098(3) Uani 1 d . .
H51A H 0.6291(4) 0.5625(6) 0.2583(4) 0.147 Uiso 1 calc R .
H51B H 0.5853(4) 0.5187(6) 0.2206(4) 0.147 Uiso 1 calc R .
C52 C 0.6032(4) 0.6182(5) 0.1801(4) 0.090(3) Uani 1 d . .
H52A H 0.6354(4) 0.6448(5) 0.1849(4) 0.136 Uiso 1 calc R .
H52B H 0.6027(4) 0.5889(5) 0.1424(4) 0.136 Uiso 1 calc R .
C53 C 0.5307(3) 0.9094(4) 0.2041(4) 0.068(2) Uani 1 d . .
H53A H 0.4954(3) 0.9019(4) 0.1891(4) 0.102 Uiso 1 calc R .
H53B H 0.5437(3) 0.9542(4) 0.1851(4) 0.102 Uiso 1 calc R .
C54 C 0.5349(4) 0.9162(7) 0.2742(4) 0.106(4) Uani 1 d . .
H54A H 0.5084(4) 0.8876(7) 0.2927(4) 0.159 Uiso 1 calc R .
H54B H 0.5329(4) 0.9682(7) 0.2871(4) 0.159 Uiso 1 calc R .
C55 C 0.5878(5) 0.8833(8) 0.2908(5) 0.157(6) Uani 1 d . .
H55A H 0.6121(5) 0.9231(8) 0.3011(5) 0.236 Uiso 1 calc R .
H55B H 0.5866(5) 0.8500(8) 0.3260(5) 0.236 Uiso 1 calc R .
C56 C 0.6025(4) 0.8425(8) 0.2374(6) 0.148(6) Uani 1 d . .
H56A H 0.6329(4) 0.8647(8) 0.2221(6) 0.221 Uiso 1 calc R .
H56B H 0.6101(4) 0.7908(8) 0.2487(6) 0.221 Uiso 1 calc R .
C57 C 0.6044(3) 0.7222(5) 0.0192(4) 0.070(2) Uani 1 d . .
H57A H 0.5719(3) 0.6963(5) 0.0140(4) 0.106 Uiso 1 calc R .
H57B H 0.6309(3) 0.6847(5) 0.0266(4) 0.106 Uiso 1 calc R .
C58 C 0.6134(5) 0.7630(8) -0.0373(5) 0.109(4) Uani 1 d . .
H58A H 0.5865(5) 0.7531(8) -0.0690(5) 0.163 Uiso 1 calc R .
H58B H 0.6460(5) 0.7491(8) -0.0527(5) 0.163 Uiso 1 calc R .
C59 C 0.6134(4) 0.8443(9) -0.0181(6) 0.143(6) Uani 1 d . .
H59A H 0.5806(4) 0.8673(9) -0.0294(6) 0.215 Uiso 1 calc R .
H59B H 0.6398(4) 0.8719(9) -0.0377(6) 0.215 Uiso 1 calc R .
C60 C 0.6237(4) 0.8440(5) 0.0522(6) 0.113(4) Uani 1 d . .
H60A H 0.6600(4) 0.8482(5) 0.0633(6) 0.169 Uiso 1 calc R .
H60B H 0.6061(4) 0.8851(5) 0.0709(6) 0.169 Uiso 1 calc R .
Li1 Li -0.0512(5) 0.2532(7) 0.1368(6) 0.052(3) Uani 1 d . .
Li2 Li 0.5513(4) 0.7635(6) 0.1304(5) 0.045(3) Uani 1 d . .

loop_
_atom_type_symbol
_atom_type_description
_atom_type_scat_dispersion_real
_atom_type_scat_dispersion_imag
_atom_type_scat_source
C C 0.0033 0.0016 'International Tables Vol C Tables 4.2.6.8 and 6.1.1.4'
H H 0.0000 0.0000 'International Tables Vol C Tables 4.2.6.8 and 6.1.1.4'
Li Li -0.0003 0.0001 'International Tables Vol C Tables 4.2.6.8 and 6.1.1.4'
N N 0.0061 0.0033 'International Tables Vol C Tables 4.2.6.8 and 6.1.1.4'
O O 0.0106 0.0060 'International Tables Vol C Tables 4.2.6.8 and 6.1.1.4'
Si Si 0.0817 0.0704 'International Tables Vol C Tables 4.2.6.8 and 6.1.1.4'
Cl Cl 0.1484 0.1585 'International Tables Vol C Tables 4.2.6.8 and 6.1.1.4'
Tb Tb -0.1723 4.1537 'International Tables Vol C Tables 4.2.6.8 and 6.1.1.4'

loop_
_geom_angle_atom_site_label_1
_geom_angle_atom_site_label_2
_geom_angle_atom_site_label_3
_geom_angle
_geom_angle_site_symmetry_1
_geom_angle_site_symmetry_3
_geom_angle_publ_flag
N3 Tb1 N2 112.0(2) . . ?
N3 Tb1 N1 111.5(2) . . ?
N2 Tb1 N1 112.3(2) . . ?
N3 Tb1 Cl1 107.70(14) . . ?
N2 Tb1 Cl1 106.88(12) . . ?
N1 Tb1 Cl1 106.00(13) . . ?
N3 Tb1 Si5 26.94(13) . . ?
N2 Tb1 Si5 109.36(14) . . ?
N1 Tb1 Si5 131.72(13) . . ?
Cl1 Tb1 Si5 83.60(7) . . ?
N3 Tb1 Si1 109.34(13) . . ?
N2 Tb1 Si1 131.76(13) . . ?
N1 Tb1 Si1 26.02(12) . . ?
Cl1 Tb1 Si1 82.58(5) . . ?
Si5 Tb1 Si1 118.76(6) . . ?
N5 Tb2 N6 113.5(2) . . ?
N5 Tb2 N4 110.8(2) . . ?
N6 Tb2 N4 112.9(2) . . ?
N5 Tb2 Cl2 106.88(13) . . ?
N6 Tb2 Cl2 105.59(11) . . ?
N4 Tb2 Cl2 106.59(12) . . ?
N5 Tb2 Si7 132.13(11) . . ?
N6 Tb2 Si7 108.07(11) . . ?
N4 Tb2 Si7 27.17(11) . . ?
Cl2 Tb2 Si7 82.90(5) . . ?
N5 Tb2 Si9 26.32(12) . . ?
N6 Tb2 Si9 135.52(11) . . ?
N4 Tb2 Si9 104.56(12) . . ?
Cl2 Tb2 Si9 84.99(5) . . ?
Si7 Tb2 Si9 116.15(4) . . ?
Li1 Cl1 Tb1 161.8(3) . . ?
Li2 Cl2 Tb2 172.0(3) . . ?
N1 Si1 C4 111.4(3) . . ?
N1 Si1 C3 113.6(3) . . ?
C4 Si1 C3 106.8(4) . . ?
N1 Si1 C1 102.8(3) . . ?
C4 Si1 C1 108.4(4) . . ?
C3 Si1 C1 113.8(4) . . ?
N1 Si1 Si2 35.6(2) . . ?
C4 Si1 Si2 112.1(3) . . ?
C3 Si1 Si2 137.8(3) . . ?
C1 Si1 Si2 68.8(2) . . ?
N1 Si1 Tb1 35.1(2) . . ?
C4 Si1 Tb1 101.6(3) . . ?
C3 Si1 Tb1 86.1(2) . . ?
C1 Si1 Tb1 136.3(2) . . ?
Si2 Si1 Tb1 70.76(5) . . ?
N1 Si2 C5 113.4(3) . . ?
N1 Si2 C2 103.4(3) . . ?
C5 Si2 C2 110.1(4) . . ?
N1 Si2 C6 112.6(3) . . ?
C5 Si2 C6 107.6(5) . . ?
C2 Si2 C6 109.6(4) . . ?
N1 Si2 Si1 35.6(2) . . ?
C5 Si2 Si1 126.5(3) . . ?
C2 Si2 Si1 67.8(2) . . ?
C6 Si2 Si1 123.8(3) . . ?
N2 Si3 C9 111.2(3) . . ?
N2 Si3 C7 102.9(3) . . ?
C9 Si3 C7 113.2(4) . . ?
N2 Si3 C10 112.4(3) . . ?
C9 Si3 C10 108.2(3) . . ?
C7 Si3 C10 108.9(3) . . ?
N2 Si3 Si4 35.24(15) . . ?
C9 Si3 Si4 133.5(2) . . ?
C7 Si3 Si4 68.9(3) . . ?
C10 Si3 Si4 114.7(2) . . ?
N2 Si4 C11 114.1(3) . . ?
N2 Si4 C12 111.5(4) . . ?
C11 Si4 C12 107.6(6) . . ?
N2 Si4 C8 104.3(4) . . ?
C11 Si4 C8 109.7(5) . . ?
C12 Si4 C8 109.6(6) . . ?
N2 Si4 Si3 35.7(2) . . ?
C11 Si4 Si3 124.3(4) . . ?
C12 Si4 Si3 125.8(3) . . ?
C8 Si4 Si3 68.7(3) . . ?
N3 Si5 C13 103.4(4) . . ?
N3 Si5 C16 113.0(4) . . ?
C13 Si5 C16 115.8(5) . . ?
N3 Si5 C15 110.5(4) . . ?
C13 Si5 C15 107.6(6) . . ?
C16 Si5 C15 106.5(5) . . ?
N3 Si5 Si6 35.4(2) . . ?
C13 Si5 Si6 70.2(3) . . ?
C16 Si5 Si6 139.8(4) . . ?
C15 Si5 Si6 109.0(4) . . ?
N3 Si5 Tb1 35.8(2) . . ?
C13 Si5 Tb1 138.3(4) . . ?
C16 Si5 Tb1 85.7(3) . . ?
C15 Si5 Tb1 98.6(4) . . ?
Si6 Si5 Tb1 70.88(7) . . ?
N3 Si6 C17 113.1(3) . . ?
N3 Si6 C18 111.2(4) . . ?
C17 Si6 C18 108.8(5) . . ?
N3 Si6 C14 104.2(3) . . ?
C17 Si6 C14 111.5(4) . . ?
C18 Si6 C14 108.0(4) . . ?
N3 Si6 Si5 35.8(2) . . ?
C17 Si6 Si5 124.1(3) . . ?
C18 Si6 Si5 124.8(4) . . ?
C14 Si6 Si5 68.5(3) . . ?
N4 Si7 C45 111.5(3) . . ?
N4 Si7 C43 101.8(3) . . ?
C45 Si7 C43 108.7(3) . . ?
N4 Si7 C46 111.7(3) . . ?
C45 Si7 C46 109.1(3) . . ?
C43 Si7 C46 113.8(3) . . ?
N4 Si7 Si8 35.33(14) . . ?
C45 Si7 Si8 111.6(2) . . ?
C43 Si7 Si8 68.3(2) . . ?
C46 Si7 Si8 135.6(2) . . ?
N4 Si7 Tb2 35.91(14) . . ?
C45 Si7 Tb2 102.7(2) . . ?
C43 Si7 Tb2 135.5(2) . . ?
C46 Si7 Tb2 83.5(2) . . ?
Si8 Si7 Tb2 71.24(5) . . ?
N4 Si8 C47 113.7(3) . . ?
N4 Si8 C48 112.7(3) . . ?
C47 Si8 C48 106.5(4) . . ?
N4 Si8 C44 104.0(3) . . ?
C47 Si8 C44 110.8(4) . . ?
C48 Si8 C44 109.1(4) . . ?
N4 Si8 Si7 36.13(15) . . ?
C47 Si8 Si7 126.8(3) . . ?
C48 Si8 Si7 124.6(3) . . ?
C44 Si8 Si7 67.9(2) . . ?
N5 Si9 C34 112.5(3) . . ?
N5 Si9 C33 111.4(3) . . ?
C34 Si9 C33 107.4(3) . . ?
N5 Si9 C31 102.7(3) . . ?
C34 Si9 C31 109.7(4) . . ?
C33 Si9 C31 113.2(3) . . ?
N5 Si9 Si10 35.2(2) . . ?
C34 Si9 Si10 114.1(2) . . ?
C33 Si9 Si10 134.7(2) . . ?
C31 Si9 Si10 69.1(2) . . ?
N5 Si9 Tb2 34.6(2) . . ?
C34 Si9 Tb2 102.3(3) . . ?
C33 Si9 Tb2 84.7(2) . . ?
C31 Si9 Tb2 135.4(3) . . ?
Si10 Si9 Tb2 69.81(5) . . ?
N5 Si10 C35 112.7(3) . . ?
N5 Si10 C36 113.1(3) . . ?
C35 Si10 C36 107.3(4) . . ?
N5 Si10 C32 103.2(3) . . ?
C35 Si10 C32 111.6(4) . . ?
C36 Si10 C32 108.9(4) . . ?
N5 Si10 Si9 35.6(2) . . ?
C35 Si10 Si9 127.4(3) . . ?
C36 Si10 Si9 123.1(3) . . ?
C32 Si10 Si9 67.6(2) . . ?
N6 Si11 C40 113.2(3) . . ?
N6 Si11 C37 103.1(3) . . ?
C40 Si11 C37 111.1(3) . . ?
N6 Si11 C39 111.9(3) . . ?
C40 Si11 C39 108.5(4) . . ?
C37 Si11 C39 109.0(3) . . ?
N6 Si11 Si12 35.85(15) . . ?
C40 Si11 Si12 136.3(3) . . ?
C37 Si11 Si12 69.0(2) . . ?
C39 Si11 Si12 112.5(2) . . ?
N6 Si12 C42 113.4(3) . . ?
N6 Si12 C41 112.3(3) . . ?
C42 Si12 C41 107.2(4) . . ?
N6 Si12 C38 103.0(3) . . ?
C42 Si12 C38 110.5(3) . . ?
C41 Si12 C38 110.4(4) . . ?
N6 Si12 Si11 35.68(14) . . ?
C42 Si12 Si11 126.6(3) . . ?
C41 Si12 Si11 123.9(3) . . ?
C38 Si12 Si11 67.4(2) . . ?
Si1 N1 Si2 108.8(3) . . ?
Si1 N1 Tb1 118.8(2) . . ?
Si2 N1 Tb1 132.4(2) . . ?
Si4 N2 Si3 109.0(2) . . ?
Si4 N2 Tb1 131.3(3) . . ?
Si3 N2 Tb1 119.7(2) . . ?
Si6 N3 Si5 108.8(3) . . ?
Si6 N3 Tb1 132.9(3) . . ?
Si5 N3 Tb1 117.3(3) . . ?
Si8 N4 Si7 108.5(2) . . ?
Si8 N4 Tb2 134.5(2) . . ?
Si7 N4 Tb2 116.9(2) . . ?
Si10 N5 Si9 109.1(3) . . ?
Si10 N5 Tb2 131.8(2) . . ?
Si9 N5 Tb2 119.1(2) . . ?
Si11 N6 Si12 108.5(2) . . ?
Si11 N6 Tb2 120.7(2) . . ?
Si12 N6 Tb2 130.8(2) . . ?
C22 O1 C19 105.5(7) . . ?
C22 O1 Li1 119.1(7) . . ?
C19 O1 Li1 125.7(6) . . ?
C26 O2 C23 106.7(7) . . ?
C26 O2 Li1 124.9(7) . . ?
C23 O2 Li1 128.2(6) . . ?
C30 O3 C27 109.8(7) . . ?
C30 O3 Li1 123.6(7) . . ?
C27 O3 Li1 125.0(7) . . ?
C52 O4 C49 109.6(5) . . ?
C52 O4 Li2 129.3(5) . . ?
C49 O4 Li2 120.7(5) . . ?
C56 O5 C53 106.0(7) . . ?
C56 O5 Li2 121.2(7) . . ?
C53 O5 Li2 132.3(5) . . ?
C57 O6 C60 106.4(6) . . ?
C57 O6 Li2 121.0(6) . . ?
C60 O6 Li2 122.6(6) . . ?
C2 C1 Si1 105.4(5) . . ?
C1 C2 Si2 106.8(5) . . ?
C8 C7 Si3 105.7(6) . . ?
C7 C8 Si4 105.7(6) . . ?
C14 C13 Si5 107.2(6) . . ?
C13 C14 Si6 106.5(6) . . ?
O1 C19 C20 106.4(7) . . ?
C21 C20 C19 105.2(8) . . ?
C20 C21 C22 104.1(8) . . ?
O1 C22 C21 105.9(7) . . ?
O2 C23 C24 103.1(10) . . ?
C25 C24 C23 109.4(12) . . ?
C24 C25 C26 102.3(12) . . ?
O2 C26 C25 107.6(10) . . ?
O3 C27 C28 103.3(9) . . ?
C29 C28 C27 112.3(10) . . ?
C28 C29 C30 106.0(10) . . ?
O3 C30 C29 106.6(8) . . ?
C32 C31 Si9 104.9(5) . . ?
C31 C32 Si10 106.2(5) . . ?
C38 C37 Si11 104.6(4) . . ?
C37 C38 Si12 106.9(4) . . ?
C44 C43 Si7 106.8(5) . . ?
C43 C44 Si8 106.0(5) . . ?
O4 C49 C50 104.4(6) . . ?
C51 C50 C49 102.8(7) . . ?
C52 C51 C50 107.4(7) . . ?
O4 C52 C51 106.8(6) . . ?
O5 C53 C54 105.3(7) . . ?
C53 C54 C55 102.2(8) . . ?
C56 C55 C54 106.8(8) . . ?
O5 C56 C55 109.4(9) . . ?
O6 C57 C58 111.8(8) . . ?
C57 C58 C59 104.1(9) . . ?
C58 C59 C60 105.5(9) . . ?
O6 C60 C59 104.7(9) . . ?
O3 Li1 O2 108.9(7) . . ?
O3 Li1 O1 105.1(6) . . ?
O2 Li1 O1 110.3(6) . . ?
O3 Li1 Cl1 119.9(6) . . ?
O2 Li1 Cl1 104.8(5) . . ?
O1 Li1 Cl1 107.8(6) . . ?
O6 Li2 O4 109.9(6) . . ?
O6 Li2 O5 108.0(6) . . ?
O4 Li2 O5 105.4(6) . . ?
O6 Li2 Cl2 110.9(5) . . ?
O4 Li2 Cl2 110.6(5) . . ?
O5 Li2 Cl2 111.8(5) . . ?

loop_
_geom_bond_atom_site_label_1
_geom_bond_atom_site_label_2
_geom_bond_distance
_geom_bond_site_symmetry_2
_geom_bond_publ_flag
Tb1 N3 2.226(5) . ?
Tb1 N2 2.238(4) . ?
Tb1 N1 2.254(4) . ?
Tb1 Cl1 2.633(2) . ?
Tb1 Si5 3.383(2) . ?
Tb1 Si1 3.430(2) . ?
Tb2 N5 2.224(5) . ?
Tb2 N6 2.240(4) . ?
Tb2 N4 2.243(4) . ?
Tb2 Cl2 2.6246(15) . ?
Tb2 Si7 3.4096(15) . ?
Tb2 Si9 3.425(2) . ?
Cl1 Li1 2.354(12) . ?
Cl2 Li2 2.345(11) . ?
Si1 N1 1.717(5) . ?
Si1 C4 1.869(9) . ?
Si1 C3 1.872(7) . ?
Si1 C1 1.878(7) . ?
Si1 Si2 2.793(3) . ?
Si2 N1 1.719(5) . ?
Si2 C5 1.868(8) . ?
Si2 C2 1.882(7) . ?
Si2 C6 1.893(9) . ?
Si3 N2 1.733(5) . ?
Si3 C9 1.862(7) . ?
Si3 C7 1.869(7) . ?
Si3 C10 1.876(7) . ?
Si3 Si4 2.806(3) . ?
Si4 N2 1.713(5) . ?
Si4 C11 1.833(9) . ?
Si4 C12 1.852(11) . ?
Si4 C8 1.874(9) . ?
Si5 N3 1.724(5) . ?
Si5 C13 1.823(9) . ?
Si5 C16 1.823(8) . ?
Si5 C15 1.959(11) . ?
Si5 Si6 2.791(3) . ?
Si6 N3 1.707(5) . ?
Si6 C17 1.843(9) . ?
Si6 C18 1.865(9) . ?
Si6 C14 1.877(8) . ?
Si7 N4 1.746(5) . ?
Si7 C45 1.870(6) . ?
Si7 C43 1.886(6) . ?
Si7 C46 1.903(6) . ?
Si7 Si8 2.808(2) . ?
Si8 N4 1.713(4) . ?
Si8 C47 1.841(8) . ?
Si8 C48 1.870(8) . ?
Si8 C44 1.908(7) . ?
Si9 N5 1.738(5) . ?
Si9 C34 1.860(7) . ?
Si9 C33 1.864(6) . ?
Si9 C31 1.876(8) . ?
Si9 Si10 2.818(2) . ?
Si10 N5 1.721(5) . ?
Si10 C35 1.858(7) . ?
Si10 C36 1.860(7) . ?
Si10 C32 1.897(7) . ?
Si11 N6 1.728(4) . ?
Si11 C40 1.876(7) . ?
Si11 C37 1.884(6) . ?
Si11 C39 1.896(7) . ?
Si11 Si12 2.810(2) . ?
Si12 N6 1.735(4) . ?
Si12 C42 1.830(7) . ?
Si12 C41 1.874(8) . ?
Si12 C38 1.894(6) . ?
O1 C22 1.405(10) . ?
O1 C19 1.449(10) . ?
O1 Li1 1.931(13) . ?
O2 C26 1.401(10) . ?
O2 C23 1.412(10) . ?
O2 Li1 1.908(13) . ?
O3 C30 1.394(11) . ?
O3 C27 1.427(9) . ?
O3 Li1 1.908(13) . ?
O4 C52 1.428(8) . ?
O4 C49 1.466(8) . ?
O4 Li2 1.912(11) . ?
O5 C56 1.407(9) . ?
O5 C53 1.419(8) . ?
O5 Li2 1.913(13) . ?
O6 C57 1.418(9) . ?
O6 C60 1.432(10) . ?
O6 Li2 1.897(11) . ?
C1 C2 1.525(9) . ?
C7 C8 1.574(13) . ?
C13 C14 1.570(12) . ?
C19 C20 1.510(12) . ?
C20 C21 1.494(11) . ?
C21 C22 1.513(13) . ?
C23 C24 1.493(14) . ?
C24 C25 1.42(2) . ?
C25 C26 1.44(2) . ?
C27 C28 1.448(15) . ?
C28 C29 1.323(14) . ?
C29 C30 1.475(13) . ?
C31 C32 1.562(9) . ?
C37 C38 1.540(9) . ?
C43 C44 1.513(10) . ?
C49 C50 1.510(10) . ?
C50 C51 1.494(11) . ?
C51 C52 1.466(11) . ?
C53 C54 1.494(10) . ?
C54 C55 1.495(13) . ?
C55 C56 1.413(14) . ?
C57 C58 1.428(12) . ?
C58 C59 1.48(2) . ?
C59 C60 1.502(14) . ?
